data_4330882
loop_
_publ_author_name
'Tetsuro Kusamoto'
'Hiroshi M. Yamamoto'
'Naoya Tajima'
'Yugo Oshima'
'Satoshi Yamashita'
'Reizo Kato'

_publ_contact_author_address
;
Riken
Wako Saitama 351-0198
Japan 
;
_publ_contact_author_email kusamoto@riken.jp
_publ_contact_author_name 'Tetsuro Kusamoto'
_publ_section_title
;
 Bilayer Mott System Based on Ni(dmit)2 (dmit =
 1,3-dithiole-2-thione-4,5-dithiolate) Anion Radicals: Two Isostructural
 Salts Exhibit Contrasting Magnetic Behavior
;
_journal_name_full 'Inorganic Chemistry'
_journal_page_first 11645
_journal_page_last 11654
_journal_paper_doi 10.1021/ic301552z
_journal_volume 51
_journal_year 2012
_chemical_formula_sum 'C19 H8 Br I N Ni2 S20'
_chemical_formula_weight 1215.69
_space_group_IT_number 2
_symmetry_cell_setting triclinic
_symmetry_space_group_name_Hall '-P 1'
_symmetry_space_group_name_H-M 'P -1'
_audit_creation_date 2012-05-11T18:11:14-00:00
_audit_creation_method 'WinGX routine CIF_UPDATE'
_cell_angle_alpha 90.293(8)
_cell_angle_beta 101.977(14)
_cell_angle_gamma 104.356(6)
_cell_formula_units_Z 2
_cell_length_a 12.036(11)
_cell_length_b 20.100(18)
_cell_length_c 7.826(7)
_cell_measurement_reflns_used 3202
_cell_measurement_temperature 293(2)
_cell_measurement_theta_max 27.4758
_cell_measurement_theta_min 3.0826
_cell_volume 1791(3)
_computing_structure_refinement 'SHELXL-97 (Sheldrick, 1997)'
_diffrn_ambient_temperature 293.1500
_diffrn_measured_fraction_theta_full 0.978
_diffrn_measured_fraction_theta_max 0.95
_diffrn_measurement_device
;
Mercury CCD (2x2 bin mode)
;
_diffrn_measurement_method dtprofit.ref
_diffrn_radiation_detector CCD
_diffrn_radiation_monochromator 'Graphite Monochromator'
_diffrn_radiation_source 'Rotating Anode'
_diffrn_radiation_type MoK\a
_diffrn_radiation_wavelength 0.71073
_diffrn_reflns_av_R_equivalents 0.0468
_diffrn_reflns_limit_h_max 15
_diffrn_reflns_limit_h_min -15
_diffrn_reflns_limit_k_max 22
_diffrn_reflns_limit_k_min -26
_diffrn_reflns_limit_l_max 6
_diffrn_reflns_limit_l_min -10
_diffrn_reflns_number 17723
_diffrn_reflns_theta_full 25
_diffrn_reflns_theta_max 27.61
_diffrn_reflns_theta_min 3.08
_exptl_absorpt_coefficient_mu 4.216
_exptl_absorpt_correction_T_max 1.0000
_exptl_absorpt_correction_T_min 0.7515
_exptl_absorpt_correction_type multi-scan
_exptl_absorpt_process_details 'Jacobson, R. (1998) Private communication'
_exptl_crystal_colour black
_exptl_crystal_density_diffrn 2.254
_exptl_crystal_description Platelet
_exptl_crystal_F_000 1186
_exptl_crystal_size_max 0.2
_exptl_crystal_size_mid 0.15
_exptl_crystal_size_min 0.04
_refine_diff_density_max 1.571
_refine_diff_density_min -1.024
_refine_ls_extinction_method none
_refine_ls_goodness_of_fit_ref 0.811
_refine_ls_hydrogen_treatment constr
_refine_ls_matrix_type full
_refine_ls_number_parameters 398
_refine_ls_number_reflns 7896
_refine_ls_number_restraints 0
_refine_ls_restrained_S_all 0.811
_refine_ls_R_factor_gt 0.0576
_refine_ls_shift/su_max 0.002
_refine_ls_structure_factor_coef Fsqd
_refine_ls_weighting_details 'calc w=1/[\s^2^(Fo^2^)+(0.0395P)^2^+0.0000P] where P=(Fo^2^+2Fc^2^)/3'
_refine_ls_weighting_scheme calc
_refine_ls_wR_factor_ref 0.1465
_reflns_number_gt 2777
_reflns_number_total 7896
_reflns_threshold_expression >2sigma(I)
_cod_data_source_file ic301552z_si_001_4.cif
_cod_data_source_block Et-2Br-5IP-Ni(dmit)2
_cod_original_sg_symbol_Hall -P1
_cod_database_code 4330882

loop_
_symmetry_equiv_pos_as_xyz
'x, y, z'
'-x, -y, -z'

loop_
_atom_site_label
_atom_site_type_symbol
_atom_site_fract_x
_atom_site_fract_y
_atom_site_fract_z
_atom_site_U_iso_or_equiv
_atom_site_adp_type
_atom_site_occupancy
_atom_site_calc_flag
_atom_site_refinement_flags
I1 I -0.05157(6) -0.51695(4) 0.23929(8) 0.0600(3) Uani 1 d .
Br1 Br 0.53832(10) -0.43117(6) 0.33049(13) 0.0630(4) Uani 1 d .
Ni1 Ni 0.11209(11) 0.01798(7) 0.37928(14) 0.0488(4) Uani 1 d .
Ni2 Ni 0.36870(11) -0.08262(7) 0.06146(13) 0.0416(4) Uani 1 d .
S16 S 0.4429(2) -0.30154(15) 0.0457(3) 0.0514(7) Uani 1 d .
S12 S 0.4706(2) -0.15412(15) 0.1574(3) 0.0507(7) Uani 1 d .
S5 S -0.0232(2) -0.20039(16) 0.0778(3) 0.0576(8) Uani 1 d .
S18 S 0.5114(2) 0.13283(15) 0.3758(3) 0.0549(8) Uani 1 d .
S15 S 0.2441(2) -0.30372(15) -0.2334(3) 0.0515(8) Uani 1 d .
S11 S 0.2476(2) -0.15570(14) -0.1398(3) 0.0477(7) Uani 1 d .
S2 S 0.2149(2) -0.05531(16) 0.4658(3) 0.0560(8) Uani 1 d .
S6 S 0.1863(3) -0.20142(17) 0.3359(3) 0.0632(9) Uani 1 d .
S19 S 0.3323(3) -0.43016(16) -0.1755(3) 0.0614(8) Uani 1 d .
S17 S 0.3064(2) 0.13922(15) 0.1121(3) 0.0539(8) Uani 1 d .
S14 S 0.4913(2) -0.01331(15) 0.2617(3) 0.0505(7) Uani 1 d .
S13 S 0.2714(2) -0.00766(15) -0.0243(3) 0.0501(7) Uani 1 d .
S1 S -0.0112(2) -0.05443(16) 0.1830(3) 0.0510(7) Uani 1 d .
S8 S 0.2528(2) 0.24295(16) 0.6527(3) 0.0573(8) Uani 1 d .
S7 S 0.0498(3) 0.24150(17) 0.3812(3) 0.0601(8) Uani 1 d .
S3 S 0.0136(2) 0.09099(16) 0.2807(3) 0.0532(8) Uani 1 d .
S4 S 0.2354(2) 0.09211(16) 0.5745(3) 0.0558(8) Uani 1 d .
S10 S 0.1755(3) 0.37294(18) 0.5825(4) 0.0750(10) Uani 1 d .
S20 S 0.4352(3) 0.26237(17) 0.3537(4) 0.0693(9) Uani 1 d .
S9 S 0.0670(3) -0.32571(18) 0.0925(4) 0.0758(10) Uani 1 d .
N1 N 0.3019(8) -0.5180(5) 0.2280(9) 0.052(2) Uani 1 d .
C5 C 0.0753(8) -0.2481(6) 0.1655(12) 0.060(3) Uani 1 d .
C11 C 0.3362(9) -0.3486(5) -0.1253(11) 0.048(3) Uani 1 d .
C10 C 0.4423(9) 0.0589(5) 0.2430(10) 0.044(3) Uani 1 d .
C3 C 0.0876(8) 0.1626(5) 0.4081(11) 0.044(3) Uani 1 d .
C1 C 0.0423(9) -0.1251(5) 0.2069(11) 0.049(3) Uani 1 d .
C12 C 0.4198(9) 0.1837(6) 0.2813(11) 0.054(3) Uani 1 d .
C7 C 0.3019(8) -0.2281(5) -0.1073(11) 0.040(2) Uani 1 d .
C2 C 0.1403(9) -0.1252(6) 0.3318(12) 0.051(3) Uani 1 d .
C4 C 0.1831(9) 0.1619(5) 0.5328(11) 0.051(3) Uani 1 d .
C9 C 0.3460(9) 0.0623(5) 0.1163(11) 0.045(3) Uani 1 d .
C16 C 0.1316(10) -0.4894(6) 0.2744(12) 0.049(3) Uani 1 d .
C19 C 0.2752(12) -0.6318(7) 0.0734(16) 0.107(5) Uani 1 d .
H7 H 0.2281 -0.653 0.1531 0.161 Uiso 1 calc R
H8 H 0.3168 -0.663 0.0402 0.161 Uiso 1 calc R
H6 H 0.2254 -0.6204 -0.0289 0.161 Uiso 1 calc R
C8 C 0.3980(8) -0.2260(5) 0.0253(10) 0.039(3) Uani 1 d .
C13 C 0.3723(10) -0.4563(6) 0.3068(11) 0.053(3) Uani 1 d .
C14 C 0.3160(10) -0.4101(6) 0.3720(11) 0.053(3) Uani 1 d .
H1 H 0.3596 -0.3676 0.4259 0.064 Uiso 1 calc R
C17 C 0.1858(9) -0.5324(6) 0.2136(11) 0.055(3) Uani 1 d .
H3 H 0.1402 -0.5743 0.1587 0.067 Uiso 1 calc R
C15 C 0.1975(9) -0.4292(6) 0.3541(11) 0.051(3) Uani 1 d .
H2 H 0.1608 -0.3995 0.3986 0.062 Uiso 1 calc R
C6 C 0.1599(9) 0.2916(6) 0.5434(11) 0.056(3) Uani 1 d .
C18 C 0.3584(11) -0.5698(8) 0.1575(17) 0.096(5) Uani 1 d .
H5 H 0.4031 -0.5477 0.0742 0.115 Uiso 1 calc R
H4 H 0.4131 -0.5823 0.2537 0.115 Uiso 1 calc R

loop_
_atom_site_aniso_label
_atom_site_aniso_U_11
_atom_site_aniso_U_22
_atom_site_aniso_U_33
_atom_site_aniso_U_23
_atom_site_aniso_U_13
_atom_site_aniso_U_12
I1 0.0570(6) 0.0660(6) 0.0544(4) 0.0019(4) 0.0080(4) 0.0141(5)
Br1 0.0646(9) 0.0674(10) 0.0627(6) 0.0176(6) 0.0123(6) 0.0282(7)
Ni1 0.0405(9) 0.0605(11) 0.0438(6) 0.0130(6) 0.0043(6) 0.0137(8)
Ni2 0.0360(8) 0.0451(10) 0.0422(6) 0.0036(6) 0.0039(6) 0.0110(7)
S16 0.0514(19) 0.048(2) 0.0532(13) 0.0060(13) -0.0005(13) 0.0203(16)
S12 0.0461(18) 0.053(2) 0.0499(13) -0.0002(13) -0.0032(12) 0.0179(16)
S5 0.049(2) 0.063(2) 0.0599(15) 0.0062(15) 0.0037(14) 0.0187(17)
S18 0.057(2) 0.056(2) 0.0491(13) -0.0043(13) 0.0098(13) 0.0106(17)
S15 0.0464(19) 0.053(2) 0.0508(13) -0.0002(13) -0.0035(13) 0.0173(16)
S11 0.0418(18) 0.046(2) 0.0508(13) 0.0029(12) -0.0020(12) 0.0129(15)
S2 0.0405(18) 0.067(2) 0.0552(14) 0.0148(14) -0.0028(13) 0.0149(17)
S6 0.053(2) 0.070(3) 0.0722(17) 0.0228(16) 0.0116(15) 0.0268(19)
S19 0.059(2) 0.056(2) 0.0691(16) -0.0009(15) 0.0030(15) 0.0230(18)
S17 0.0477(19) 0.050(2) 0.0628(15) 0.0006(14) 0.0047(13) 0.0171(16)
S14 0.0447(18) 0.055(2) 0.0486(13) -0.0010(13) -0.0036(12) 0.0176(16)
S13 0.0438(18) 0.049(2) 0.0529(13) 0.0028(13) -0.0029(12) 0.0144(15)
S1 0.0410(18) 0.057(2) 0.0542(13) 0.0096(13) 0.0013(12) 0.0172(16)
S8 0.051(2) 0.063(2) 0.0527(14) -0.0025(14) 0.0032(13) 0.0114(17)
S7 0.057(2) 0.064(2) 0.0577(15) 0.0020(15) 0.0010(14) 0.0235(18)
S3 0.0430(18) 0.059(2) 0.0528(14) 0.0025(14) -0.0051(12) 0.0168(16)
S4 0.0440(19) 0.066(2) 0.0506(13) 0.0137(14) -0.0052(13) 0.0149(17)
S10 0.086(3) 0.069(3) 0.0719(18) -0.0044(17) 0.0132(17) 0.026(2)
S20 0.080(3) 0.048(2) 0.0816(18) -0.0058(16) 0.0271(18) 0.0129(19)
S9 0.081(3) 0.056(3) 0.099(2) 0.0116(19) 0.023(2) 0.030(2)
N1 0.061(7) 0.045(7) 0.047(4) 0.003(4) 0.003(4) 0.017(6)
C5 0.027(6) 0.093(11) 0.057(6) 0.020(6) 0.010(5) 0.010(7)
C11 0.062(8) 0.040(7) 0.048(5) 0.005(5) 0.019(5) 0.016(6)
C10 0.048(7) 0.039(7) 0.041(5) -0.006(5) 0.009(5) 0.007(6)
C3 0.039(7) 0.041(7) 0.046(5) -0.001(5) 0.004(5) 0.006(6)
C1 0.047(7) 0.052(8) 0.052(5) 0.015(5) 0.014(5) 0.013(6)
C12 0.056(8) 0.060(9) 0.054(5) 0.013(5) 0.029(5) 0.016(7)
C7 0.028(6) 0.030(7) 0.057(5) 0.005(5) 0.006(5) 0.000(5)
C2 0.047(7) 0.064(9) 0.056(5) 0.033(6) 0.028(5) 0.028(6)
C4 0.058(8) 0.056(8) 0.043(5) 0.010(5) 0.022(5) 0.013(7)
C9 0.048(7) 0.038(7) 0.048(5) 0.000(5) 0.020(5) 0.001(6)
C16 0.059(8) 0.052(8) 0.047(5) 0.012(5) 0.020(5) 0.027(7)
C19 0.091(12) 0.108(15) 0.117(10) -0.060(10) 0.001(9) 0.035(11)
C8 0.029(6) 0.048(8) 0.040(5) 0.013(5) 0.005(4) 0.010(5)
C13 0.063(8) 0.050(8) 0.040(5) 0.022(5) 0.005(5) 0.011(7)
C14 0.062(9) 0.052(9) 0.041(5) -0.002(5) 0.000(5) 0.015(7)
C17 0.020(6) 0.078(10) 0.055(6) 0.020(6) -0.008(5) 0.001(6)
C15 0.044(8) 0.073(10) 0.039(5) 0.005(5) 0.010(5) 0.017(7)
C6 0.061(8) 0.057(9) 0.053(5) 0.008(5) 0.020(5) 0.016(7)
C18 0.065(10) 0.116(15) 0.115(10) -0.022(10) 0.013(8) 0.044(10)

loop_
_atom_type_symbol
_atom_type_description
_atom_type_scat_dispersion_real
_atom_type_scat_dispersion_imag
_atom_type_scat_source
C C 0.0033 0.0016 'International Tables Vol C Tables 4.2.6.8 and 6.1.1.4'
H H 0 0 'International Tables Vol C Tables 4.2.6.8 and 6.1.1.4'
N N 0.0061 0.0033 'International Tables Vol C Tables 4.2.6.8 and 6.1.1.4'
S S 0.1246 0.1234 'International Tables Vol C Tables 4.2.6.8 and 6.1.1.4'
Ni Ni 0.3393 1.1124 'International Tables Vol C Tables 4.2.6.8 and 6.1.1.4'
Br Br -0.2901 2.4595 'International Tables Vol C Tables 4.2.6.8 and 6.1.1.4'
I I -0.4742 1.8119 'International Tables Vol C Tables 4.2.6.8 and 6.1.1.4'

loop_
_geom_angle_atom_site_label_1
_geom_angle_atom_site_label_2
_geom_angle_atom_site_label_3
_geom_angle
S1 Ni1 S3 86.17(13)
S1 Ni1 S4 179.13(14)
S3 Ni1 S4 93.01(14)
S1 Ni1 S2 92.84(14)
S3 Ni1 S2 176.93(10)
S4 Ni1 S2 87.97(14)
S14 Ni2 S12 84.22(13)
S14 Ni2 S13 93.09(13)
S12 Ni2 S13 177.28(12)
S14 Ni2 S11 178.00(13)
S12 Ni2 S11 93.80(13)
S13 Ni2 S11 88.90(13)
C8 S16 C11 96.8(5)
C8 S12 Ni2 101.8(3)
C1 S5 C5 98.4(5)
C10 S18 C12 97.5(5)
C11 S15 C7 97.5(5)
C7 S11 Ni2 101.9(3)
C2 S2 Ni1 101.6(4)
C5 S6 C2 98.0(5)
C9 S17 C12 97.7(5)
C10 S14 Ni2 103.1(3)
C9 S13 Ni2 102.3(4)
C1 S1 Ni1 102.5(4)
C6 S8 C4 98.6(5)
C6 S7 C3 99.2(5)
C3 S3 Ni1 102.3(4)
C4 S4 Ni1 100.5(4)
C17 N1 C13 120.1(10)
C17 N1 C18 120.7(10)
C13 N1 C18 119.2(10)
S9 C5 S5 123.8(6)
S9 C5 S6 124.6(7)
S5 C5 S6 111.7(7)
S19 C11 S15 125.3(6)
S19 C11 S16 120.6(6)
S15 C11 S16 114.1(6)
C9 C10 S14 121.2(8)
C9 C10 S18 116.2(8)
S14 C10 S18 122.6(6)
C4 C3 S3 120.1(8)
C4 C3 S7 116.9(8)
S3 C3 S7 122.9(6)
C2 C1 S1 120.9(9)
C2 C1 S5 116.6(9)
S1 C1 S5 122.5(6)
S20 C12 S18 122.9(6)
S20 C12 S17 124.6(7)
S18 C12 S17 112.4(6)
C8 C7 S15 116.5(8)
C8 C7 S11 119.5(8)
S15 C7 S11 124.0(6)
C1 C2 S2 122.1(8)
C1 C2 S6 115.3(9)
S2 C2 S6 122.5(6)
C3 C4 S4 124.0(9)
C3 C4 S8 114.2(8)
S4 C4 S8 121.8(6)
C10 C9 S13 120.3(8)
C10 C9 S17 116.1(8)
S13 C9 S17 123.6(6)
C15 C16 C17 118.3(10)
C15 C16 I1 122.0(8)
C17 C16 I1 119.8(9)
C18 C19 H7 109.5
C18 C19 H8 109.5
H7 C19 H8 109.5
C18 C19 H6 109.5
H7 C19 H6 109.5
H8 C19 H6 109.5
C7 C8 S12 123.0(8)
C7 C8 S16 115.1(8)
S12 C8 S16 121.9(5)
N1 C13 C14 117.2(10)
N1 C13 Br1 122.9(8)
C14 C13 Br1 119.9(9)
C15 C14 C13 118.8(10)
C15 C14 H1 120.6
C13 C14 H1 120.6
N1 C17 C16 123.3(11)
N1 C17 H3 118.3
C16 C17 H3 118.3
C16 C15 C14 122.2(10)
C16 C15 H2 118.9
C14 C15 H2 118.9
S10 C6 S7 123.6(7)
S10 C6 S8 125.4(7)
S7 C6 S8 111.1(6)
C19 C18 N1 114.0(10)
C19 C18 H5 108.7
N1 C18 H5 108.7
C19 C18 H4 108.7
N1 C18 H4 108.7
H5 C18 H4 107.6

loop_
_geom_bond_atom_site_label_1
_geom_bond_atom_site_label_2
_geom_bond_distance
I1 C16 2.094(11)
Br1 C13 1.904(11)
Ni1 S1 2.154(3)
Ni1 S3 2.156(3)
Ni1 S4 2.167(3)
Ni1 S2 2.174(3)
Ni2 S14 2.138(3)
Ni2 S12 2.153(3)
Ni2 S13 2.157(3)
Ni2 S11 2.174(3)
S16 C8 1.731(10)
S16 C11 1.733(10)
S12 C8 1.704(10)
S5 C1 1.731(11)
S5 C5 1.741(11)
S18 C10 1.729(10)
S18 C12 1.743(11)
S15 C11 1.695(10)
S15 C7 1.716(10)
S11 C7 1.736(10)
S2 C2 1.687(11)
S6 C5 1.753(11)
S6 C2 1.753(11)
S19 C11 1.671(10)
S17 C9 1.725(10)
S17 C12 1.746(10)
S14 C10 1.694(10)
S13 C9 1.716(10)
S1 C1 1.695(11)
S8 C6 1.758(11)
S8 C4 1.794(11)
S7 C6 1.735(11)
S7 C3 1.756(10)
S3 C3 1.686(10)
S4 C4 1.681(11)
S10 C6 1.619(11)
S20 C12 1.629(11)
S9 C5 1.630(12)
N1 C17 1.335(11)
N1 C13 1.374(12)
N1 C18 1.533(13)
C10 C9 1.376(12)
C3 C4 1.348(12)
C1 C2 1.367(12)
C7 C8 1.376(11)
C16 C15 1.339(13)
C16 C17 1.342(13)
C19 C18 1.445(15)
C19 H7 0.96
C19 H8 0.96
C19 H6 0.96
C13 C14 1.427(14)
C14 C15 1.359(12)
C14 H1 0.93
C17 H3 0.93
C15 H2 0.93
C18 H5 0.97
C18 H4 0.97
